data_1551037
loop_
_publ_author_name
'Kadota, Kentaro'
'Duong, Nghia Tuan'
'Nishiyama, Yusuke'
'Sivaniah, Easan'
'Kitagawa, Susumu'
'Horike, Satoshi'

_publ_section_title
;
 Borohydride-containing coordination polymers: synthesis, air stability
 and dehydrogenation
;
_journal_name_full 'Chemical Science'
_journal_paper_doi 10.1039/C9SC00731H
_journal_year 2019
_chemical_formula_sum 'C17 H20 B2 Mn N4'
_chemical_formula_weight 356.93
_space_group_crystal_system monoclinic
_space_group_IT_number 14
_space_group_name_Hall '-P 2yn'
_space_group_name_H-M_alt 'P 1 21/n 1'
_symmetry_space_group_name_Hall '-P 2yn'
_symmetry_space_group_name_H-M 'P 1 21/n 1'
_atom_sites_solution_hydrogens difmap
_audit_creation_method SHELXL-2017/1
_audit_update_record
;
2018-07-13 deposited with the CCDC.    2019-05-13 downloaded from the CCDC.
;
_cell_angle_alpha 90
_cell_angle_beta 96.918(3)
_cell_angle_gamma 90
_cell_formula_units_Z 4
_cell_length_a 9.679(2)
_cell_length_b 17.812(4)
_cell_length_c 11.672(3)
_cell_measurement_reflns_used 4940
_cell_measurement_temperature 223(2)
_cell_measurement_theta_max 27.4662
_cell_measurement_theta_min 3.1189
_cell_volume 1997.6(8)
_computing_structure_refinement 'SHELXL-2017/1 (Sheldrick, 2017)'
_diffrn_ambient_temperature 223(2)
_diffrn_measured_fraction_theta_full 0.992
_diffrn_measured_fraction_theta_max 0.981
_diffrn_measurement_device_type 'Saturn724+ (4x4 bin mode)'
_diffrn_radiation_type MoK\a
_diffrn_radiation_wavelength 0.71075
_diffrn_reflns_av_R_equivalents 0.0356
_diffrn_reflns_av_unetI/netI 0.0357
_diffrn_reflns_Laue_measured_fraction_full 0.992
_diffrn_reflns_Laue_measured_fraction_max 0.981
_diffrn_reflns_limit_h_max 12
_diffrn_reflns_limit_h_min -9
_diffrn_reflns_limit_k_max 23
_diffrn_reflns_limit_k_min -23
_diffrn_reflns_limit_l_max 15
_diffrn_reflns_limit_l_min -13
_diffrn_reflns_number 16060
_diffrn_reflns_point_group_measured_fraction_full 0.992
_diffrn_reflns_point_group_measured_fraction_max 0.981
_diffrn_reflns_theta_full 25.242
_diffrn_reflns_theta_max 27.495
_diffrn_reflns_theta_min 3.119
_exptl_absorpt_coefficient_mu 0.665
_exptl_crystal_colour Colorless
_exptl_crystal_density_diffrn 1.187
_exptl_crystal_description Rod
_exptl_crystal_F_000 740
_exptl_crystal_size_max 0.200
_exptl_crystal_size_mid 0.200
_exptl_crystal_size_min 0.100
_refine_diff_density_max 0.385
_refine_diff_density_min -0.400
_refine_diff_density_rms 0.056
_refine_ls_extinction_method none
_refine_ls_goodness_of_fit_ref 1.108
_refine_ls_hydrogen_treatment refall
_refine_ls_matrix_type full
_refine_ls_number_parameters 297
_refine_ls_number_reflns 4497
_refine_ls_number_restraints 0
_refine_ls_restrained_S_all 1.108
_refine_ls_R_factor_all 0.0651
_refine_ls_R_factor_gt 0.0489
_refine_ls_shift/su_max 0.000
_refine_ls_shift/su_mean 0.000
_refine_ls_structure_factor_coef Fsqd
_refine_ls_weighting_details 'w=1/[\s^2^(Fo^2^)+(0.0658P)^2^+0.2603P] where P=(Fo^2^+2Fc^2^)/3'
_refine_ls_weighting_scheme calc
_refine_ls_wR_factor_gt 0.1181
_refine_ls_wR_factor_ref 0.1295
_reflns_Friedel_coverage 0.000
_reflns_number_gt 3518
_reflns_number_total 4497
_reflns_threshold_expression 'I > 2\s(I)'
_cod_data_source_file c9sc00731h2.cif
_cod_data_source_block mnbpy
_cod_database_code 1551037
_shelx_shelxl_version_number 2017/1
_shelx_space_group_comment
;
The symmetry employed for this shelxl refinement is uniquely defined
by the following loop, which should always be used as a source of
symmetry information in preference to the above space-group names.
They are only intended as comments.
;
_shelx_estimated_absorpt_t_min 0.879
_shelx_estimated_absorpt_t_max 0.937

loop_
_space_group_symop_operation_xyz
'x, y, z'
'-x+1/2, y+1/2, -z+1/2'
'-x, -y, -z'
'x-1/2, -y-1/2, z-1/2'

loop_
_atom_site_label
_atom_site_type_symbol
_atom_site_fract_x
_atom_site_fract_y
_atom_site_fract_z
_atom_site_U_iso_or_equiv
_atom_site_adp_type
_atom_site_occupancy
_atom_site_site_symmetry_order
_atom_site_calc_flag
Mn1 Mn 0.48349(3) 0.19150(2) 0.59292(3) 0.03274(14) Uani 1 1 d
N1 N 0.4752(2) 0.18735(11) -0.21227(15) 0.0350(4) Uani 1 1 d
N2 N 0.28679(19) 0.12434(11) 0.56152(16) 0.0381(4) Uani 1 1 d
C1 C 0.4836(2) 0.19077(13) 0.02825(18) 0.0362(5) Uani 1 1 d
C2 C 0.5730(3) 0.15118(16) -0.14285(19) 0.0456(6) Uani 1 1 d
H1 H 0.639(3) 0.1244(14) -0.178(2) 0.043(7) Uiso 1 1 d
C3 C 0.4691(3) 0.25587(16) 0.3332(2) 0.0450(6) Uani 1 1 d
H2 H 0.453(3) 0.2989(14) 0.373(2) 0.041(7) Uiso 1 1 d
C4 C 0.5806(3) 0.15087(17) -0.0246(2) 0.0468(6) Uani 1 1 d
H3 H 0.651(3) 0.1232(16) 0.021(2) 0.056(8) Uiso 1 1 d
C5 C 0.4669(3) 0.25720(16) 0.2143(2) 0.0444(6) Uani 1 1 d
H4 H 0.447(3) 0.3018(15) 0.175(2) 0.051(8) Uiso 1 1 d
C6 C 0.4891(3) 0.19209(14) 0.15587(19) 0.0385(5) Uani 1 1 d
C7 C 0.3810(3) 0.22508(16) -0.16049(19) 0.0411(6) Uani 1 1 d
H5 H 0.319(3) 0.2510(15) -0.207(2) 0.050(7) Uiso 1 1 d
C8 C 0.1949(3) 0.13147(16) 0.4671(2) 0.0504(7) Uani 1 1 d
H6 H 0.206(3) 0.1743(17) 0.419(2) 0.061(8) Uiso 1 1 d
C9 C 0.0584(2) 0.02668(12) 0.51340(18) 0.0350(5) Uani 1 1 d
N3 N 0.4920(2) 0.19352(11) 0.39616(15) 0.0400(5) Uani 1 1 d
C10 C 0.3821(3) 0.22902(16) -0.04227(19) 0.0420(6) Uani 1 1 d
H7 H 0.315(2) 0.2581(13) -0.0140(19) 0.034(6) Uiso 1 1 d
C11 C 0.5150(3) 0.13067(17) 0.3389(2) 0.0535(7) Uani 1 1 d
H8 H 0.534(3) 0.0872(19) 0.384(3) 0.079(10) Uiso 1 1 d
C12 C 0.2615(3) 0.06924(16) 0.6338(2) 0.0501(7) Uani 1 1 d
H9 H 0.334(3) 0.0647(16) 0.710(2) 0.063(8) Uiso 1 1 d
H10 H 0.533(3) 0.0811(19) 0.184(3) 0.073(9) Uiso 1 1 d
C13 C 0.0828(3) 0.08476(15) 0.4409(2) 0.0489(6) Uani 1 1 d
H11 H 0.022(3) 0.0926(16) 0.377(2) 0.061(8) Uiso 1 1 d
C14 C 0.5162(3) 0.12769(17) 0.2211(2) 0.0523(7) Uani 1 1 d
C15 C 0.1506(3) 0.02112(17) 0.6139(2) 0.0515(7) Uani 1 1 d
H12 H 0.139(3) -0.0206(19) 0.673(3) 0.079(10) Uiso 1 1 d
B1 B 0.4410(4) 0.32934(19) 0.6015(3) 0.0511(7) Uani 1 1 d
H13 H 0.353(3) 0.2803(18) 0.585(2) 0.072(9) Uiso 1 1 d
H14 H 0.545(4) 0.2999(17) 0.608(3) 0.076(10) Uiso 1 1 d
H15 H 0.435(3) 0.3704(15) 0.531(2) 0.054(7) Uiso 1 1 d
B2 B 0.6957(3) 0.1110(2) 0.6067(3) 0.0496(8) Uani 1 1 d
H16 H 0.758(3) 0.0869(17) 0.677(2) 0.067(8) Uiso 1 1 d
H17 H 0.743(3) 0.1021(16) 0.531(2) 0.057(8) Uiso 1 1 d
H18 H 0.682(3) 0.1765(16) 0.626(2) 0.058(8) Uiso 1 1 d
H19 H 0.587(3) 0.0847(14) 0.594(2) 0.046(7) Uiso 1 1 d
H20 H 0.423(3) 0.3583(17) 0.686(2) 0.071(9) Uiso 1 1 d
C16 C 0.2425(5) 0.0285(2) 0.9986(4) 0.0966(14) Uani 1 1 d
C17 C 0.1859(5) 0.0239(3) 1.1107(3) 0.0972(13) Uani 1 1 d
N4 N 0.2870(6) 0.0302(3) 0.9122(3) 0.1418(19) Uani 1 1 d

loop_
_atom_site_aniso_label
_atom_site_aniso_U_11
_atom_site_aniso_U_22
_atom_site_aniso_U_33
_atom_site_aniso_U_23
_atom_site_aniso_U_13
_atom_site_aniso_U_12
Mn1 0.0374(2) 0.0416(2) 0.0190(2) -0.00014(13) 0.00226(14) -0.00326(14)
N1 0.0379(10) 0.0484(12) 0.0186(9) 0.0004(7) 0.0029(7) 0.0015(8)
N2 0.0405(10) 0.0417(11) 0.0307(10) 0.0011(8) -0.0016(8) -0.0051(8)
C1 0.0419(12) 0.0472(14) 0.0192(11) -0.0012(9) 0.0023(9) -0.0022(10)
C2 0.0478(14) 0.0649(18) 0.0242(12) -0.0003(11) 0.0048(10) 0.0143(12)
C3 0.0613(16) 0.0489(15) 0.0248(12) -0.0028(11) 0.0046(11) 0.0042(12)
C4 0.0486(14) 0.0646(18) 0.0258(12) 0.0026(11) -0.0016(10) 0.0137(13)
C5 0.0591(15) 0.0492(15) 0.0243(12) 0.0048(11) 0.0030(10) 0.0020(12)
C6 0.0411(12) 0.0551(15) 0.0188(11) -0.0001(9) 0.0017(9) -0.0002(10)
C7 0.0406(13) 0.0574(16) 0.0248(12) 0.0042(11) 0.0018(10) 0.0069(11)
C8 0.0506(14) 0.0487(16) 0.0479(15) 0.0167(12) -0.0099(12) -0.0113(12)
C9 0.0387(11) 0.0340(12) 0.0315(11) -0.0024(9) 0.0011(9) -0.0002(9)
N3 0.0530(12) 0.0483(12) 0.0184(10) 0.0010(8) 0.0033(9) 0.0008(9)
C10 0.0436(13) 0.0583(16) 0.0248(12) -0.0008(11) 0.0064(10) 0.0097(12)
C11 0.086(2) 0.0495(16) 0.0247(12) 0.0046(11) 0.0040(12) 0.0083(14)
C12 0.0586(15) 0.0552(16) 0.0329(13) 0.0075(11) -0.0093(11) -0.0205(12)
C13 0.0484(14) 0.0503(16) 0.0431(14) 0.0145(12) -0.0148(11) -0.0105(11)
C14 0.081(2) 0.0515(16) 0.0243(12) -0.0027(11) 0.0043(12) 0.0095(14)
C15 0.0636(17) 0.0553(16) 0.0325(13) 0.0069(12) -0.0068(11) -0.0222(13)
B1 0.077(2) 0.0424(16) 0.0335(16) -0.0034(13) 0.0038(14) -0.0037(15)
B2 0.0457(16) 0.072(2) 0.0312(15) 0.0012(14) 0.0054(13) 0.0156(15)
C16 0.143(4) 0.047(2) 0.090(3) 0.012(2) -0.028(3) -0.012(2)
C17 0.135(4) 0.092(3) 0.062(2) 0.005(2) 0.003(2) 0.031(3)
N4 0.236(6) 0.107(3) 0.081(3) 0.019(2) 0.012(3) -0.057(3)

loop_
_atom_type_symbol
_atom_type_description
_atom_type_scat_dispersion_real
_atom_type_scat_dispersion_imag
_atom_type_scat_source
C C 0.0033 0.0016 'International Tables Vol C Tables 4.2.6.8 and 6.1.1.4'
B B 0.0013 0.0007 'International Tables Vol C Tables 4.2.6.8 and 6.1.1.4'
N N 0.0061 0.0033 'International Tables Vol C Tables 4.2.6.8 and 6.1.1.4'
Mn Mn 0.3368 0.7283 'International Tables Vol C Tables 4.2.6.8 and 6.1.1.4'
H H 0.0000 0.0000 'International Tables Vol C Tables 4.2.6.8 and 6.1.1.4'

loop_
_geom_angle_atom_site_label_1
_geom_angle_atom_site_label_2
_geom_angle_atom_site_label_3
_geom_angle
_geom_angle_site_symmetry_1
_geom_angle_site_symmetry_3
N2 Mn1 N1 90.83(7) . 1_556
N2 Mn1 N3 88.68(7) . .
N1 Mn1 N3 179.04(7) 1_556 .
N2 Mn1 B1 113.02(10) . .
N1 Mn1 B1 88.05(9) 1_556 .
N3 Mn1 B1 92.90(9) . .
N2 Mn1 B2 112.36(11) . .
N1 Mn1 B2 92.55(8) 1_556 .
N3 Mn1 B2 86.87(9) . .
B1 Mn1 B2 134.60(13) . .
C7 N1 C2 116.19(19) . .
C7 N1 Mn1 122.80(15) . 1_554
C2 N1 Mn1 120.80(15) . 1_554
C12 N2 C8 115.9(2) . .
C12 N2 Mn1 120.38(15) . .
C8 N2 Mn1 123.50(16) . .
C4 C1 C10 117.4(2) . .
C4 C1 C6 120.8(2) . .
C10 C1 C6 121.8(2) . .
N1 C2 C4 124.1(2) . .
N3 C3 C5 123.1(2) . .
C2 C4 C1 119.3(2) . .
C6 C5 C3 119.8(2) . .
C5 C6 C14 117.2(2) . .
C5 C6 C1 121.5(2) . .
C14 C6 C1 121.4(2) . .
N1 C7 C10 123.7(2) . .
N2 C8 C13 123.8(2) . .
C13 C9 C15 115.7(2) . .
C13 C9 C9 122.4(2) . 3_556
C15 C9 C9 121.9(3) . 3_556
C3 N3 C11 116.6(2) . .
C3 N3 Mn1 122.48(16) . .
C11 N3 Mn1 120.83(16) . .
C7 C10 C1 119.3(2) . .
N3 C11 C14 123.6(2) . .
N2 C12 C15 123.5(2) . .
C8 C13 C9 120.6(2) . .
C11 C14 C6 119.6(2) . .
C12 C15 C9 120.5(2) . .
N4 C16 C17 178.3(5) . .

loop_
_geom_bond_atom_site_label_1
_geom_bond_atom_site_label_2
_geom_bond_distance
_geom_bond_site_symmetry_2
Mn1 N2 2.2409(19) .
Mn1 N1 2.2861(18) 1_556
Mn1 N3 2.3081(18) .
Mn1 B1 2.494(3) .
Mn1 B2 2.494(3) .
N1 C7 1.335(3) .
N1 C2 1.335(3) .
N2 C12 1.336(3) .
N2 C8 1.336(3) .
C1 C4 1.380(3) .
C1 C10 1.383(3) .
C1 C6 1.484(3) .
C2 C4 1.374(3) .
C3 N3 1.335(3) .
C3 C5 1.386(3) .
C5 C6 1.375(3) .
C6 C14 1.385(4) .
C7 C10 1.380(3) .
C8 C13 1.372(3) .
C9 C13 1.375(3) .
C9 C15 1.389(3) .
C9 C9 1.482(4) 3_556
N3 C11 1.336(3) .
C11 C14 1.377(3) .
C12 C15 1.371(3) .
C16 N4 1.143(5) .
C16 C17 1.480(6) .

loop_
_geom_torsion_atom_site_label_1
_geom_torsion_atom_site_label_2
_geom_torsion_atom_site_label_3
_geom_torsion_atom_site_label_4
_geom_torsion
_geom_torsion_site_symmetry_1
C7 N1 C2 C4 0.2(4) .
Mn1 N1 C2 C4 175.1(2) 1_554
N1 C2 C4 C1 -0.9(4) .
C10 C1 C4 C2 0.4(4) .
C6 C1 C4 C2 -179.6(2) .
N3 C3 C5 C6 0.0(4) .
C3 C5 C6 C14 -1.5(4) .
C3 C5 C6 C1 178.3(2) .
C4 C1 C6 C5 137.9(3) .
C10 C1 C6 C5 -42.2(4) .
C4 C1 C6 C14 -42.4(4) .
C10 C1 C6 C14 137.6(3) .
C2 N1 C7 C10 1.1(4) .
Mn1 N1 C7 C10 -173.7(2) 1_554
C12 N2 C8 C13 -2.1(4) .
Mn1 N2 C8 C13 172.1(2) .
C5 C3 N3 C11 0.8(4) .
C5 C3 N3 Mn1 -176.6(2) .
N1 C7 C10 C1 -1.6(4) .
C4 C1 C10 C7 0.7(4) .
C6 C1 C10 C7 -179.2(2) .
C3 N3 C11 C14 0.1(4) .
Mn1 N3 C11 C14 177.5(2) .
C8 N2 C12 C15 1.2(4) .
Mn1 N2 C12 C15 -173.2(2) .
N2 C8 C13 C9 0.4(5) .
C15 C9 C13 C8 2.2(4) .
C9 C9 C13 C8 -177.8(3) 3_556
N3 C11 C14 C6 -1.7(5) .
C5 C6 C14 C11 2.3(4) .
C1 C6 C14 C11 -177.5(3) .
N2 C12 C15 C9 1.4(5) .
C13 C9 C15 C12 -3.1(4) .
C9 C9 C15 C12 177.0(3) 3_556
